data_2004937
loop_
_publ_author_name
'Jones, P. G.'
'Bubenitschek, P.'
'Heirtzler, F.'
'Hopf, H.'

_publ_section_title
;(<i>Z</i>)-2,3-Bis(4'-[2.2.2]paracyclophanyl)but-2-ene and
 \m-\h6:\h6-[(<i>Z</i>)-2,3-Bis(4'-[2.2.2]paracyclophanyl)but-2-ene]-bis[(hexafluoroantimonato-<i>F</i>)silver(I)]
 Toluene Dichloromethane (1/1/1)
;
_journal_issue 6
_journal_name_full 'Acta Crystallographica Section C'
_journal_page_first 1380
_journal_page_last 1384
_journal_paper_doi 10.1107/S0108270195017008
_journal_volume 52
_journal_year 1996
_chemical_formula_iupac '[Ag2 (Sb F6)2 (C52 H52) ] , C7 H8 , C H2 Cl2'
_chemical_formula_moiety '[Ag2 (C52 H52) (Sb F6)2] , C7 H8 , C H2 Cl2'
_chemical_formula_sum 'C60 H62 Ag2 Cl2 F12 Sb2'
_chemical_formula_weight 1541.24
_chemical_name_systematic
;
 {(Z)-2,3-Bis-4'-[2.2.2]paracyclophanyl-but-2-ene}-bis{silver(I)
 hexafluoroantimonate toluene dichloromethane (1:1:1)
;
_space_group_IT_number 15
_symmetry_cell_setting monoclinic
_symmetry_space_group_name_Hall '-C 2yc'
_symmetry_space_group_name_H-M 'C 1 2/c 1'
_audit_creation_method SHELXL
_cell_angle_alpha 90.00
_cell_angle_beta 97.06(2)
_cell_angle_gamma 90.00
_cell_formula_units_Z 4
_cell_length_a 17.288(3)
_cell_length_b 12.159(2)
_cell_length_c 27.527(4)
_cell_measurement_reflns_used 52
_cell_measurement_temperature 163(2)
_cell_measurement_theta_max 11.5
_cell_measurement_theta_min 10
_cell_volume 5742.4(16)
_computing_cell_refinement DIF4
_computing_data_collection 'DIF4 (Stoe & Cie, 1988)'
_computing_data_reduction 'REDU4 (Stoe & Cie, 1988) using Siemens LT-2 low temperature attachment'
_computing_molecular_graphics 'XP (Siemens, 1984)'
_computing_publication_material SHELXL93
_computing_structure_refinement 'SHELXL93 (Sheldrick, 1993)'
_computing_structure_solution 'SHELXS86 (Sheldrick, 1990)'
_diffrn_ambient_temperature 163(2)
_diffrn_measurement_device 'Stoe STADI-4'
_diffrn_measurement_method \w/\q-scans
_diffrn_radiation_monochromator graphite
_diffrn_radiation_source 'fine-focus sealed tube'
_diffrn_radiation_type MoK\a
_diffrn_radiation_wavelength 0.71073
_diffrn_reflns_av_R_equivalents 0.0171
_diffrn_reflns_av_sigmaI/netI 0.0280
_diffrn_reflns_limit_h_max 20
_diffrn_reflns_limit_h_min 0
_diffrn_reflns_limit_k_max 1
_diffrn_reflns_limit_k_min -14
_diffrn_reflns_limit_l_max 32
_diffrn_reflns_limit_l_min -32
_diffrn_reflns_number 5281
_diffrn_reflns_theta_max 25.09
_diffrn_reflns_theta_min 3.14
_diffrn_standards_decay_% 4
_diffrn_standards_interval_time 60
_diffrn_standards_number 3
_exptl_absorpt_coefficient_mu 1.774
_exptl_absorpt_correction_T_max 0.990
_exptl_absorpt_correction_T_min 0.686
_exptl_absorpt_correction_type '\y-scans (XEMP; Nicolet, 1987)'
_exptl_crystal_colour colourless
_exptl_crystal_density_diffrn 1.783
_exptl_crystal_description prism
_exptl_crystal_F_000 3040
_exptl_crystal_size_max 0.60
_exptl_crystal_size_mid 0.45
_exptl_crystal_size_min 0.20
_refine_diff_density_max 0.963
_refine_diff_density_min -0.997
_refine_ls_extinction_method none
_refine_ls_goodness_of_fit_all 1.052
_refine_ls_goodness_of_fit_obs 1.046
_refine_ls_hydrogen_treatment 'Methyl groups treated as rigid, others H atoms riding'
_refine_ls_matrix_type full
_refine_ls_number_parameters 338
_refine_ls_number_reflns 5068
_refine_ls_number_restraints 249
_refine_ls_restrained_S_all 1.073
_refine_ls_restrained_S_obs 1.016
_refine_ls_R_factor_all 0.0523
_refine_ls_R_factor_obs 0.0429
_refine_ls_shift/esd_max -0.009
_refine_ls_shift/esd_mean 0.000
_refine_ls_structure_factor_coef Fsqd
_refine_ls_weighting_details 'w=1/[\s^2^(Fo^2^)+(0.0431P)^2^+55.1849P] where P=(Fo^2^+2Fc^2^)/3'
_refine_ls_weighting_scheme calc
_refine_ls_wR_factor_all 0.1131
_refine_ls_wR_factor_obs 0.0994
_reflns_number_observed 4376
_reflns_number_total 5084
_reflns_observed_criterion >2sigma(I)
_cod_data_source_file ab1325.cif
_cod_data_source_block III
_cod_depositor_comments
;
The following automatic conversions were performed:

'_geom_bond_publ_flag' value 'Y' changed to 'y' according to
/home/saulius/struct/CIF-dictionaries/cif_core.dic dictionary named
'cif_core.dic' version 2.4.1 from 2010-06-29 (10
times).

'_geom_angle_publ_flag' value 'Y' changed to 'y' according
to /home/saulius/struct/CIF-dictionaries/cif_core.dic dictionary
named 'cif_core.dic' version 2.4.1 from 2010-06-29 (3 times).

Automatic conversion script
Id: cif_fix_values 1715 2011-07-08 13:25:40Z adriana 

The following automatic conversions were performed:

'_refine_ls_weighting_scheme' value 'calc
w=1/[\s^2^(Fo^2^)+(0.0431P)^2^+55.1849P] where P=(Fo^2^+2Fc^2^)/3'
was changed to 'calc'. New tag '_refine_ls_weighting_details' was
created. The value of the new tag was set to
'w=1/[\s^2^(Fo^2^)+(0.0431P)^2^+55.1849P] where P=(Fo^2^+2Fc^2^)/3'.

Automatic conversion script
Id: cif_fix_values 3143 2015-03-26 13:38:13Z robertas 
;
_cod_original_sg_symbol_H-M 'C 2/c'
_cod_database_code 2004937

loop_
_symmetry_equiv_pos_as_xyz
'x, y, z'
'-x, y, -z+1/2'
'x+1/2, y+1/2, z'
'-x+1/2, y+1/2, -z+1/2'
'-x, -y, -z'
'x, -y, z-1/2'
'-x+1/2, -y+1/2, -z'
'x+1/2, -y+1/2, z-1/2'

loop_
_atom_site_aniso_label
_atom_site_aniso_U_11
_atom_site_aniso_U_22
_atom_site_aniso_U_33
_atom_site_aniso_U_12
_atom_site_aniso_U_13
_atom_site_aniso_U_23
Ag 0.0322(2) 0.0286(2) 0.0325(2) -0.0001(2) 0.0006(2) 0.0018(2)
C1 0.032(3) 0.038(3) 0.025(2) 0.001(2) -0.001(2) -0.006(2)
C2 0.033(3) 0.036(3) 0.020(2) 0.004(2) 0.001(2) -0.002(2)
C3 0.030(2) 0.026(2) 0.026(2) -0.004(2) -0.003(2) -0.003(2)
C4 0.022(2) 0.025(2) 0.026(2) -0.005(2) -0.004(2) -0.003(2)
C5 0.024(2) 0.031(3) 0.029(2) -0.003(2) 0.000(2) -0.003(2)
C6 0.025(2) 0.030(3) 0.029(2) -0.009(2) 0.000(2) 0.000(2)
C7 0.034(3) 0.026(3) 0.031(3) -0.001(2) -0.006(2) 0.003(2)
C8 0.034(3) 0.026(2) 0.033(3) 0.000(2) -0.002(2) -0.003(2)
C9 0.039(3) 0.037(3) 0.032(3) -0.013(2) 0.003(2) 0.003(2)
C10 0.036(3) 0.043(3) 0.028(3) -0.002(2) 0.005(2) -0.003(2)
C11 0.035(3) 0.035(3) 0.022(2) -0.005(2) 0.003(2) -0.005(2)
C12 0.037(3) 0.032(3) 0.026(3) -0.002(2) 0.001(2) 0.004(2)
C13 0.029(2) 0.045(3) 0.028(3) 0.002(2) -0.006(2) 0.000(2)
C14 0.043(3) 0.031(3) 0.028(3) -0.009(2) 0.003(2) -0.008(2)
C15 0.051(3) 0.026(3) 0.040(3) -0.003(2) 0.010(3) -0.005(2)
C16 0.037(3) 0.030(3) 0.041(3) 0.005(2) 0.010(2) -0.004(2)
C17 0.046(3) 0.041(3) 0.040(3) -0.013(3) -0.001(3) -0.006(3)
C18 0.036(3) 0.041(3) 0.039(3) -0.014(2) -0.005(2) -0.002(2)
C19 0.029(3) 0.039(3) 0.029(3) -0.007(2) 0.003(2) 0.001(2)
C20 0.028(3) 0.039(3) 0.034(3) 0.003(2) 0.002(2) 0.004(2)
C21 0.027(3) 0.035(3) 0.035(3) 0.002(2) 0.002(2) -0.001(2)
C22 0.033(3) 0.033(3) 0.027(3) -0.002(2) 0.003(2) -0.002(2)
C23 0.050(3) 0.032(3) 0.027(3) -0.003(2) -0.005(2) 0.006(2)
C24 0.047(3) 0.029(3) 0.036(3) -0.009(2) -0.002(2) 0.004(2)
C25 0.032(3) 0.025(2) 0.024(2) -0.001(2) 0.002(2) -0.002(2)
C26 0.052(3) 0.026(3) 0.046(3) -0.006(3) -0.008(3) -0.002(2)
Sb 0.0425(2) 0.0313(2) 0.0315(2) 0.0093(2) 0.0001(2) 0.00717(15)
F1 0.117(4) 0.033(2) 0.057(2) 0.022(2) -0.013(2) -0.006(2)
F2 0.111(4) 0.066(3) 0.037(2) 0.038(3) -0.012(2) 0.010(2)
F3 0.067(3) 0.074(3) 0.087(3) -0.004(2) 0.036(2) -0.002(2)
F4 0.123(4) 0.062(3) 0.053(2) 0.035(3) -0.042(3) -0.008(2)
F5 0.064(3) 0.147(6) 0.183(7) -0.020(4) 0.045(4) 0.042(5)
F6 0.092(3) 0.055(2) 0.044(2) 0.045(2) 0.001(2) -0.004(2)
C99 0.058(7) 0.105(11) 0.131(13) 0.000 0.035(8) 0.000
Cl 0.124(2) 0.087(2) 0.207(4) -0.006(2) 0.080(3) -0.008(2)

loop_
_atom_site_label
_atom_site_occupancy
_atom_site_fract_x
_atom_site_fract_y
_atom_site_fract_z
_atom_site_U_iso_or_equiv
_atom_site_thermal_displace_type
_atom_site_calc_flag
_atom_site_refinement_flags
_atom_site_disorder_group
_atom_site_type_symbol
Ag 1 .73437(2) .48430(3) .377709(14) .03136(12) Uani d . . Ag
C1 1 .7260(3) .4828(5) .2319(2) .0321(11) Uani d U . C
H1A 1 .7341(3) .4024(5) .2352(2) .039 Uiso calc R . H
H1B 1 .7436(3) .5060(5) .2006(2) .039 Uiso calc R . H
C2 1 .6380(3) .5074(4) .2301(2) .0299(11) Uani d U . C
H2A 1 .6285(3) .5849(4) .2201(2) .036 Uiso calc R . H
H2B 1 .6090(3) .4602(4) .2048(2) .036 Uiso calc R . H
C3 1 .6064(3) .4888(4) .2783(2) .0277(10) Uani d U . C
C4 1 .5552(3) .5626(4) .2965(2) .0250(10) Uani d U . C
C5 1 .5353(3) .5462(4) .3438(2) .0283(10) Uani d U . C
H5 1 .5013(3) .5976(4) .3563(2) .034 Uiso calc R . H
C6 1 .5627(3) .4587(4) .3733(2) .0282(10) Uani d U . C
C7 1 .6103(3) .3818(4) .3537(2) .0314(11) Uani d U . C
H7 1 .6286(3) .3191(4) .3723(2) .038 Uiso calc R . H
C8 1 .6311(3) .3973(4) .3067(2) .0310(11) Uani d U . C
H8 1 .6631(3) .3440(4) .2937(2) .037 Uiso calc R . H
C9 1 .5457(3) .4487(5) .4258(2) .0362(12) Uani d U . C
H9A 1 .5764(3) .3868(5) .4415(2) .043 Uiso calc R . H
H9B 1 .4899(3) .4310(5) .4258(2) .043 Uiso calc R . H
C10 1 .5648(3) .5535(5) .4563(2) .0354(12) Uani d U . C
H10A 1 .5230(3) .6081(5) .4474(2) .043 Uiso calc R . H
H10B 1 .5647(3) .5352(5) .4913(2) .043 Uiso calc R . H
C11 1 .6418(3) .6051(4) .4496(2) .0308(11) Uani d U . C
C12 1 .7125(3) .5495(4) .4614(2) .0318(11) Uani d U . C
H12 1 .7124(3) .4768(4) .4740(2) .038 Uiso calc R . H
C13 1 .7827(3) .5996(5) .4547(2) .0348(12) Uani d U . C
H13 1 .8301(3) .5604(5) .4629(2) .042 Uiso calc R . H
C14 1 .7848(3) .7071(4) .4362(2) .0343(11) Uani d U . C
C15 1 .7150(3) .7614(4) .4253(2) .0384(12) Uani d U . C
H15 1 .7150(3) .8348(4) .4135(2) .046 Uiso calc R . H
C16 1 .6446(3) .7112(4) .4311(2) .0356(12) Uani d U . C
H16 1 .5974(3) .7502(4) .4223(2) .043 Uiso calc R . H
C17 1 .8601(3) .7620(5) .4285(2) .0426(13) Uani d U . C
H17A 1 .8903(3) .7761(5) .4609(2) .051 Uiso calc R . H
H17B 1 .8483(3) .8340(5) .4126(2) .051 Uiso calc R . H
C18 1 .9107(3) .6961(5) .3976(2) .0398(13) Uani d U . C
H18A 1 .9504(3) .7456(5) .3864(2) .048 Uiso calc R . H
H18B 1 .9385(3) .6385(5) .4183(2) .048 Uiso calc R . H
C19 1 .8661(3) .6426(5) .3537(2) .0321(11) Uani d U . C
C20 1 .8651(3) .5291(5) .3486(2) .0339(11) Uani d U . C
H20 1 .8954(3) .4854(5) .3724(2) .041 Uiso calc R . H
C21 1 .8209(3) .4778(5) .3094(2) .0326(11) Uani d U . C
H21 1 .8212(3) .3998(5) .3071(2) .039 Uiso calc R . H
C22 1 .7758(3) .5395(4) .2734(2) .0311(11) Uani d U . C
C23 1 .7774(3) .6532(4) .2784(2) .0372(12) Uani d U . C
H23 1 .7477(3) .6974(4) .2545(2) .045 Uiso calc R . H
C24 1 .8220(3) .7032(5) .3178(2) .0380(13) Uani d U . C
H24 1 .8221(3) .7811(5) .3201(2) .046 Uiso calc R . H
C25 1 .5256(3) .6648(4) .2702(2) .0274(10) Uani d U . C
C26 1 .5561(4) .7696(4) .2950(2) .0425(14) Uani d U . C
H26A 1 .6020(14) .7529(6) .3185(10) .051 Uiso calc R . H
H26B 1 .5156(8) .8026(17) .3123(12) .051 Uiso calc R . H
H26C 1 .571(2) .8213(13) .2704(3) .051 Uiso calc R . H
Sb 1 .81721(2) .17527(3) .405021(13) .03546(12) Uani d . . Sb
F1 1 .8458(3) .0363(3) .38503(15) .0710(13) Uani d . . F
F2 1 .8713(3) .1511(3) .46660(14) .0728(13) Uani d . . F
F3 1 .9068(3) .2333(4) .3842(2) .0739(12) Uani d . . F
F4 1 .7642(3) .2044(4) .3436(2) .084(2) Uani d . . F
F5 1 .7291(3) .1191(6) .4257(3) .129(2) Uani d . . F
F6 1 .7918(3) .3167(3) .42440(14) .0642(12) Uani d . . F
C99 1 .5000 .1917(12) .2500 .096(5) Uani d S . C
H99A .50 .4631 .2390(12) .2652 .115 Uiso calc PR . H
H99B .50 .5369 .2390(12) .2348 .115 Uiso calc PR . H
Cl 1 .4462(2) .0957(3) .2031(2) .1346(13) Uani d . . Cl
C91 .50 .9726(6) .4899(8) .0284(3) .062(4) Uiso d PGU -1 C
C92 .50 .9627(5) .5743(7) -.0059(4) .060(4) Uiso d PGU -1 C
H92 .50 .9262(7) .6313(9) -.0025(5) .072 Uiso calc PR -1 H
C93 .50 1.0063(6) .5751(7) -.0451(3) .067(4) Uiso d PGU -1 C
H93 .50 .9995(9) .6327(9) -.0685(4) .080 Uiso calc PR -1 H
C94 .50 1.0597(5) .4916(9) -.0500(3) .060(4) Uiso d PGU -1 C
H94 .50 1.0895(8) .4922(13) -.0768(4) .072 Uiso calc PR -1 H
C95 .50 1.0696(5) .4073(7) -.0157(3) .056(3) Uiso d PGU -1 C
H95 .50 1.1061(6) .3502(9) -.0191(5) .067 Uiso calc PR -1 H
C96 .50 1.0260(5) .4065(7) .0235(3) .043(3) Uiso d PGU -1 C
H96 .50 1.0328(8) .3488(8) .0470(4) .051 Uiso calc PR -1 H
C97 .50 .9287(13) .4965(18) .0710(8) .091(6) Uiso d PU -1 C

loop_
_atom_type_symbol
_atom_type_description
_atom_type_scat_dispersion_real
_atom_type_scat_dispersion_imag
_atom_type_scat_source
C C 0.0033 0.0016 'International Tables Vol C Tables 4.2.6.8 and 6.1.1.4'
H H 0.0000 0.0000 'International Tables Vol C Tables 4.2.6.8 and 6.1.1.4'
F F 0.0171 0.0103 'International Tables Vol C Tables 4.2.6.8 and 6.1.1.4'
Ag Ag -0.8971 1.1015 'International Tables Vol C Tables 4.2.6.8 and 6.1.1.4'
Sb Sb -0.5866 1.5461 'International Tables Vol C Tables 4.2.6.8 and 6.1.1.4'
Cl Cl 0.1484 0.1585 'International Tables Vol C Tables 4.2.6.8 and 6.1.1.4'

loop_
_geom_angle_atom_site_label_1
_geom_angle_atom_site_label_2
_geom_angle_atom_site_label_3
_geom_angle_site_symmetry_1
_geom_angle_site_symmetry_3
_geom_angle
_geom_angle_publ_flag
C22 C1 C2 . . 113.8(4) ?
C3 C2 C1 . . 113.8(4) ?
C4 C3 C8 . . 118.4(5) ?
C4 C3 C2 . . 122.1(4) ?
C8 C3 C2 . . 119.5(5) ?
C3 C4 C5 . . 118.8(5) ?
C3 C4 C25 . . 123.7(4) ?
C5 C4 C25 . . 117.3(4) ?
C6 C5 C4 . . 123.2(5) ?
C5 C6 C7 . . 117.5(5) ?
C5 C6 C9 . . 121.8(5) ?
C7 C6 C9 . . 120.6(5) ?
C8 C7 C6 . . 119.9(5) ?
C7 C8 C3 . . 122.0(5) ?
C6 C9 C10 . . 113.7(4) ?
C11 C10 C9 . . 114.3(4) ?
C16 C11 C12 . . 117.7(5) ?
C16 C11 C10 . . 120.2(5) ?
C12 C11 C10 . . 122.0(5) ?
C13 C12 C11 . . 120.6(5) ?
C12 C13 C14 . . 121.1(5) ?
C15 C14 C13 . . 117.6(5) ?
C15 C14 C17 . . 120.6(5) ?
C13 C14 C17 . . 121.7(5) ?
C14 C15 C16 . . 121.5(5) ?
C15 C16 C11 . . 121.4(5) ?
C14 C17 C18 . . 114.4(5) ?
C19 C18 C17 . . 114.0(5) ?
C24 C19 C20 . . 117.3(5) ?
C24 C19 C18 . . 121.9(5) ?
C20 C19 C18 . . 120.8(5) ?
C19 C20 C21 . . 121.6(5) ?
C20 C21 C22 . . 120.8(5) ?
C23 C22 C21 . . 117.5(5) ?
C23 C22 C1 . . 122.1(5) ?
C21 C22 C1 . . 120.4(5) ?
C22 C23 C24 . . 120.9(5) ?
C19 C24 C23 . . 121.9(5) ?
C25 C25 C4 2_655 . 123.8(3) y
C25 C25 C26 2_655 . 122.5(3) y
C4 C25 C26 . . 113.7(4) y
F5 Sb F4 . . 91.0(3) ?
F5 Sb F3 . . 179.6(3) ?
F4 Sb F3 . . 89.1(2) ?
F5 Sb F2 . . 90.1(3) ?
F4 Sb F2 . . 178.1(2) ?
F3 Sb F2 . . 89.8(2) ?
F5 Sb F1 . . 90.9(3) ?
F4 Sb F1 . . 91.3(2) ?
F3 Sb F1 . . 89.5(2) ?
F2 Sb F1 . . 90.2(2) ?
F5 Sb F6 . . 91.2(3) ?
F4 Sb F6 . . 88.7(2) ?
F3 Sb F6 . . 88.4(2) ?
F2 Sb F6 . . 89.7(2) ?
F1 Sb F6 . . 178.0(2) ?
Cl C99 Cl . 2_655 104.0(8) ?
C92 C91 C96 . . 120.0 ?
C92 C91 C97 . . 117.9(11) ?
C96 C91 C97 . . 122.0(11) ?
C91 C92 C93 . . 120.0 ?
C94 C93 C92 . . 120.0 ?
C93 C94 C95 . . 120.0 ?
C94 C95 C96 . . 120.0 ?
C95 C96 C91 . . 120.0 ?

loop_
_geom_bond_atom_site_label_1
_geom_bond_atom_site_label_2
_geom_bond_site_symmetry_2
_geom_bond_distance
_geom_bond_publ_flag
Ag C7 . 2.498(5) y
Ag C8 . 2.696(5) y
Ag C12 . 2.508(5) y
Ag C13 . 2.593(5) y
Ag C20 . 2.548(5) y
Ag C21 . 2.543(5) y
Ag F6 . 2.545(4) y
C1 C22 . 1.510(7) ?
C1 C2 . 1.546(7) ?
C2 C3 . 1.512(7) ?
C3 C4 . 1.395(7) ?
C3 C8 . 1.397(7) ?
C4 C5 . 1.402(7) ?
C4 C25 . 1.497(7) y
C5 C6 . 1.387(7) ?
C6 C7 . 1.397(7) ?
C6 C9 . 1.513(7) ?
C7 C8 . 1.396(7) ?
C9 C10 . 1.539(7) ?
C10 C11 . 1.505(7) ?
C11 C16 . 1.389(8) ?
C11 C12 . 1.399(7) ?
C12 C13 . 1.391(7) ?
C13 C14 . 1.406(8) ?
C14 C15 . 1.375(8) ?
C14 C17 . 1.500(8) ?
C15 C16 . 1.388(8) ?
C17 C18 . 1.521(8) ?
C18 C19 . 1.499(7) ?
C19 C24 . 1.385(8) ?
C19 C20 . 1.387(8) ?
C20 C21 . 1.391(8) ?
C21 C22 . 1.401(7) ?
C22 C23 . 1.389(7) ?
C23 C24 . 1.390(8) ?
C25 C25 2_655 1.332(10) y
C25 C26 . 1.510(7) y
Sb F5 . 1.822(5) ?
Sb F4 . 1.855(4) ?
Sb F3 . 1.855(4) ?
Sb F2 . 1.856(4) ?
Sb F1 . 1.863(4) ?
Sb F6 . 1.869(3) ?
C99 Cl . 1.896(10) ?
C99 Cl 2_655 1.896(10) ?
C91 C92 . 1.39 ?
C91 C96 . 1.39 ?
C91 C97 . 1.47(2) ?
C92 C93 . 1.39 ?
C93 C94 . 1.39 ?
C94 C95 . 1.39 ?
C95 C96 . 1.39 ?
